data_7037843
loop_
_publ_author_name
'Mosaferi, Eliar'
'Pan, Li'
'Wang, Tongen'
'Sun, Yunshan'
'Pranckevicius, Conor'
'Stephan, Douglas W.'

_publ_section_title
;
 Preparation and reactivity of a Ru(0) phosphino-carbene complex.
;
_journal_issue 4
_journal_name_full 'Dalton transactions (Cambridge, England : 2003)'
_journal_page_first 1354
_journal_page_last 1358
_journal_paper_doi 10.1039/c5dt04337a
_journal_volume 45
_journal_year 2016
_chemical_formula_moiety 'C49 H54 N2 O P2 Ru Si, C H2 Cl2'
_chemical_formula_sum 'C50 H56 Cl2 N2 O P2 Ru Si'
_chemical_formula_weight 962.96
_space_group_crystal_system triclinic
_space_group_IT_number 2
_space_group_name_Hall '-P 1'
_space_group_name_H-M_alt 'P -1'
_symmetry_space_group_name_Hall '-P 1'
_symmetry_space_group_name_H-M 'P -1'
_atom_sites_solution_hydrogens mixed
_audit_creation_date 2015-11-18
_audit_creation_method
;
Olex2 1.2
(compiled 2015.09.30 svn.r3233 for OlexSys, GUI svn.r5103)
;
_audit_update_record
;
2015-12-04 deposited with the CCDC.
2016-01-05 downloaded from the CCDC.
;
_cell_angle_alpha 102.745(2)
_cell_angle_beta 99.465(2)
_cell_angle_gamma 92.991(2)
_cell_formula_units_Z 2
_cell_length_a 10.1203(4)
_cell_length_b 11.7277(5)
_cell_length_c 20.6158(9)
_cell_measurement_reflns_used 9968
_cell_measurement_temperature 150(2)
_cell_measurement_theta_max 27.47
_cell_measurement_theta_min 2.26
_cell_volume 2344.10(17)
_computing_molecular_graphics 'Olex2 (Dolomanov et al., 2009)'
_computing_publication_material 'Olex2 (Dolomanov et al., 2009)'
_computing_structure_refinement 'ShelXL (Sheldrick, 2015)'
_diffrn_ambient_temperature 150.0
_diffrn_measured_fraction_theta_full 0.996
_diffrn_measured_fraction_theta_max 0.990
_diffrn_measurement_device_type 'Bruker APEX-II CCD'
_diffrn_measurement_method '\f and \w scans'
_diffrn_radiation_monochromator graphite
_diffrn_radiation_type MoK\a
_diffrn_radiation_wavelength 0.71073
_diffrn_reflns_av_R_equivalents 0.0211
_diffrn_reflns_av_unetI/netI 0.0232
_diffrn_reflns_laue_measured_fraction_full 0.996
_diffrn_reflns_laue_measured_fraction_max 0.990
_diffrn_reflns_limit_h_max 13
_diffrn_reflns_limit_h_min -13
_diffrn_reflns_limit_k_max 15
_diffrn_reflns_limit_k_min -15
_diffrn_reflns_limit_l_max 26
_diffrn_reflns_limit_l_min -23
_diffrn_reflns_number 29990
_diffrn_reflns_point_group_measured_fraction_full 0.996
_diffrn_reflns_point_group_measured_fraction_max 0.990
_diffrn_reflns_theta_full 25.242
_diffrn_reflns_theta_max 27.472
_diffrn_reflns_theta_min 1.788
_diffrn_standards_number 0
_exptl_absorpt_coefficient_mu 0.581
_exptl_absorpt_correction_T_max 0.7456
_exptl_absorpt_correction_T_min 0.7053
_exptl_absorpt_correction_type multi-scan
_exptl_absorpt_process_details
;
SADABS-2008/1 (Bruker,2008) was used for absorption correction.
wR2(int) was 0.0334 before and 0.0291 after correction.
The Ratio of minimum to maximum transmission is 0.9459.
The \l/2 correction factor is 0.0015.
;
_exptl_crystal_colour colourless
_exptl_crystal_colour_primary colourless
_exptl_crystal_density_diffrn 1.364
_exptl_crystal_description BLOCK
_exptl_crystal_F_000 1000
_exptl_crystal_size_max 0.2
_exptl_crystal_size_mid 0.2
_exptl_crystal_size_min 0.1
_refine_diff_density_max 1.178
_refine_diff_density_min -1.182
_refine_diff_density_rms 0.073
_refine_ls_extinction_method none
_refine_ls_goodness_of_fit_ref 1.049
_refine_ls_hydrogen_treatment mixed
_refine_ls_matrix_type full
_refine_ls_number_parameters 543
_refine_ls_number_reflns 10635
_refine_ls_number_restraints 0
_refine_ls_restrained_S_all 1.049
_refine_ls_R_factor_all 0.0352
_refine_ls_R_factor_gt 0.0310
_refine_ls_shift/su_max 0.002
_refine_ls_shift/su_mean 0.000
_refine_ls_structure_factor_coef Fsqd
_refine_ls_weighting_details 'w=1/[\s^2^(Fo^2^)+(0.0440P)^2^+2.3440P] where P=(Fo^2^+2Fc^2^)/3'
_refine_ls_weighting_scheme calc
_refine_ls_wR_factor_gt 0.0827
_refine_ls_wR_factor_ref 0.0858
_reflns_Friedel_coverage 0.000
_reflns_number_gt 9710
_reflns_number_total 10635
_reflns_threshold_expression 'I > 2\s(I)'
_cod_data_source_file c5dt04337a2.cif
_cod_data_source_block lp009_0m
_cod_depositor_comments 'Adding full bibliography for 7037841--7037844.cif.'
_cod_database_code 7037843
_shelx_space_group_comment
;
The symmetry employed for this shelxl refinement is uniquely defined
by the following loop, which should always be used as a source of
symmetry information in preference to the above space-group names.
They are only intended as comments.
;
_shelx_estimated_absorpt_t_max 0.944
_shelx_estimated_absorpt_t_min 0.893
_olex2_refinement_description
;
1. Fixed Uiso
 At 1.2 times of:
  All C(H) groups, All C(H,H) groups
 At 1.5 times of:
  All C(H,H,H) groups
2.a Secondary CH2 refined with riding coordinates:
 C1(H1A,H1B)
2.b Aromatic/amide H refined with riding coordinates:
 C0AA(H0AA), C3(H3), C4(H4), C5(H5), C6(H6), C8(H8), C9(H9), C10(H10),
 C11(H11), C12(H12), C14(H14), C15(H15), C16(H16), C17(H17), C18(H18), C29(H29),
  C30(H30), C33(H33), C34(H34), C35(H35), C36(H36), C37(H37), C39(H39),
 C40(H40), C41(H41), C42(H42), C43(H43), C45(H45), C46(H46), C47(H47), C48(H48),
  C49(H49)
2.c Idealised Me refined as rotating group:
 C20(H20A,H20B,H20C), C21(H21A,H21B,H21C), C22(H22A,H22B,H22C), C24(H24A,H24B,
 H24C), C25(H25A,H25B,H25C), C26(H26A,H26B,H26C), C31(H31A,H31B,H31C)
;
_shelx_shelxl_version_number 2014/7
_olex2_submission_special_instructions 'No special instructions were received'

loop_
_space_group_symop_operation_xyz
'x, y, z'
'-x, -y, -z'

loop_
_atom_site_label
_atom_site_type_symbol
_atom_site_fract_x
_atom_site_fract_y
_atom_site_fract_z
_atom_site_U_iso_or_equiv
_atom_site_adp_type
_atom_site_occupancy
_atom_site_site_symmetry_order
_atom_site_calc_flag
_atom_site_refinement_flags_posn
Ru1 Ru 0.93335(2) 0.62024(2) 0.69612(2) 0.01312(5) Uani 1 1 d .
H H 0.812(3) 0.694(2) 0.7109(14) 0.034(7) Uiso 1 1 d .
P1 P 0.75480(5) 0.45586(4) 0.67426(2) 0.01605(10) Uani 1 1 d .
Si2 Si 0.96255(5) 0.82263(4) 0.69009(3) 0.01501(10) Uani 1 1 d .
P0A P 1.03114(5) 0.64884(4) 0.81083(2) 0.01596(10) Uani 1 1 d .
O3 O 1.18694(15) 0.51644(15) 0.65769(8) 0.0289(3) Uani 1 1 d .
N1 N 0.83066(17) 0.57342(15) 0.53220(8) 0.0190(3) Uani 1 1 d .
N27 N 0.72814(16) 0.48645(14) 0.59384(8) 0.0182(3) Uani 1 1 d .
C0AA C 0.8192(2) 0.74766(19) 0.86707(11) 0.0254(4) Uani 1 1 d .
H0AA H 0.7963 0.7713 0.8258 0.030 Uiso 1 1 calc R
C1AA C 0.9279(2) 0.68157(19) 0.87662(10) 0.0222(4) Uani 1 1 d .
C2 C 1.0901(2) 0.55426(17) 0.67337(10) 0.0191(4) Uani 1 1 d .
C3 C 0.7439(3) 0.7792(2) 0.91788(13) 0.0359(5) Uani 1 1 d .
H3 H 0.6698 0.8244 0.9111 0.043 Uiso 1 1 calc R
C4 C 0.7764(3) 0.7451(3) 0.97801(13) 0.0430(6) Uani 1 1 d .
H4 H 0.7246 0.7668 1.0125 0.052 Uiso 1 1 calc R
C5 C 0.8843(3) 0.6794(3) 0.98807(13) 0.0433(6) Uani 1 1 d .
H5 H 0.9066 0.6561 1.0295 0.052 Uiso 1 1 calc R
C6 C 0.9602(3) 0.6474(2) 0.93765(11) 0.0333(5) Uani 1 1 d .
H6 H 1.0343 0.6022 0.9447 0.040 Uiso 1 1 calc R
C7 C 1.1782(2) 0.75703(17) 0.84743(10) 0.0210(4) Uani 1 1 d .
C8 C 1.1962(2) 0.8295(2) 0.91251(12) 0.0292(5) Uani 1 1 d .
H8 H 1.1321 0.8227 0.9406 0.035 Uiso 1 1 calc R
C9 C 1.3077(3) 0.9113(2) 0.93622(14) 0.0388(6) Uani 1 1 d .
H9 H 1.3187 0.9608 0.9803 0.047 Uiso 1 1 calc R
C10 C 1.4027(3) 0.9212(2) 0.89608(15) 0.0422(6) Uani 1 1 d .
H10 H 1.4790 0.9770 0.9128 0.051 Uiso 1 1 calc R
C11 C 1.3865(2) 0.8502(2) 0.83180(14) 0.0372(6) Uani 1 1 d .
H11 H 1.4519 0.8567 0.8043 0.045 Uiso 1 1 calc R
C12 C 1.2742(2) 0.76896(19) 0.80727(12) 0.0262(4) Uani 1 1 d .
H12 H 1.2628 0.7211 0.7627 0.031 Uiso 1 1 calc R
C13 C 1.1018(2) 0.51317(18) 0.82624(10) 0.0205(4) Uani 1 1 d .
C14 C 1.2364(2) 0.4937(2) 0.82708(14) 0.0353(6) Uani 1 1 d .
H14 H 1.2984 0.5552 0.8240 0.042 Uiso 1 1 calc R
C15 C 1.2814(3) 0.3853(2) 0.83236(16) 0.0430(7) Uani 1 1 d .
H15 H 1.3736 0.3735 0.8328 0.052 Uiso 1 1 calc R
C16 C 1.1930(3) 0.2948(2) 0.83698(12) 0.0332(5) Uani 1 1 d .
H16 H 1.2238 0.2208 0.8403 0.040 Uiso 1 1 calc R
C17 C 1.0596(3) 0.3133(2) 0.83668(12) 0.0316(5) Uani 1 1 d .
H17 H 0.9980 0.2518 0.8400 0.038 Uiso 1 1 calc R
C18 C 1.0147(2) 0.4214(2) 0.83162(12) 0.0281(5) Uani 1 1 d .
H18 H 0.9225 0.4329 0.8318 0.034 Uiso 1 1 calc R
C19 C 0.7840(2) 0.29429(17) 0.65349(11) 0.0227(4) Uani 1 1 d .
C20 C 0.6991(3) 0.2223(2) 0.58717(13) 0.0348(5) Uani 1 1 d .
H20A H 0.7113 0.1388 0.5832 0.052 Uiso 1 1 calc GR
H20B H 0.7277 0.2474 0.5490 0.052 Uiso 1 1 calc GR
H20C H 0.6040 0.2345 0.5870 0.052 Uiso 1 1 calc GR
C21 C 0.7593(2) 0.2358(2) 0.71086(13) 0.0309(5) Uani 1 1 d .
H21A H 0.6624 0.2251 0.7104 0.046 Uiso 1 1 calc GR
H21B H 0.8039 0.2858 0.7544 0.046 Uiso 1 1 calc GR
H21C H 0.7960 0.1592 0.7043 0.046 Uiso 1 1 calc GR
C22 C 0.9332(2) 0.28895(19) 0.64681(13) 0.0289(5) Uani 1 1 d .
H22A H 0.9903 0.3281 0.6900 0.043 Uiso 1 1 calc GR
H22B H 0.9516 0.3286 0.6116 0.043 Uiso 1 1 calc GR
H22C H 0.9527 0.2068 0.6345 0.043 Uiso 1 1 calc GR
C23 C 0.5867(2) 0.47351(18) 0.70157(11) 0.0232(4) Uani 1 1 d .
C24 C 0.6093(2) 0.4771(2) 0.77757(12) 0.0335(5) Uani 1 1 d .
H24A H 0.5298 0.5035 0.7959 0.050 Uiso 1 1 calc GR
H24B H 0.6881 0.5317 0.8008 0.050 Uiso 1 1 calc GR
H24C H 0.6245 0.3984 0.7844 0.050 Uiso 1 1 calc GR
C25 C 0.5410(2) 0.5921(2) 0.69101(14) 0.0310(5) Uani 1 1 d .
H25A H 0.5351 0.5940 0.6433 0.046 Uiso 1 1 calc GR
H25B H 0.6063 0.6557 0.7191 0.046 Uiso 1 1 calc GR
H25C H 0.4526 0.6023 0.7038 0.046 Uiso 1 1 calc GR
C26 C 0.4738(2) 0.3775(2) 0.66337(14) 0.0315(5) Uani 1 1 d .
H26A H 0.4990 0.3011 0.6706 0.047 Uiso 1 1 calc GR
H26B H 0.4602 0.3754 0.6149 0.047 Uiso 1 1 calc GR
H26C H 0.3902 0.3948 0.6802 0.047 Uiso 1 1 calc GR
C28 C 0.83316(18) 0.56691(16) 0.59668(10) 0.0165(4) Uani 1 1 d .
C29 C 0.7220(2) 0.50171(19) 0.48948(10) 0.0238(4) Uani 1 1 d .
H29 H 0.6979 0.4932 0.4420 0.029 Uiso 1 1 calc R
C30 C 0.6577(2) 0.44686(19) 0.52774(11) 0.0245(4) Uani 1 1 d .
H30 H 0.5801 0.3923 0.5128 0.029 Uiso 1 1 calc R
C31 C 0.9283(2) 0.64125(19) 0.50767(11) 0.0250(4) Uani 1 1 d .
H31A H 0.9982 0.6821 0.5457 0.038 Uiso 1 1 calc GR
H31B H 0.8829 0.6989 0.4863 0.038 Uiso 1 1 calc GR
H31C H 0.9696 0.5883 0.4745 0.038 Uiso 1 1 calc GR
C32 C 1.1358(2) 0.88773(18) 0.68204(10) 0.0212(4) Uani 1 1 d .
C33 C 1.2261(2) 0.8171(2) 0.65132(12) 0.0265(4) Uani 1 1 d .
H33 H 1.2018 0.7351 0.6352 0.032 Uiso 1 1 calc R
C34 C 1.3508(2) 0.8634(2) 0.64368(14) 0.0357(5) Uani 1 1 d .
H34 H 1.4100 0.8132 0.6227 0.043 Uiso 1 1 calc R
C35 C 1.3884(2) 0.9823(3) 0.66654(14) 0.0406(6) Uani 1 1 d .
H35 H 1.4739 1.0140 0.6620 0.049 Uiso 1 1 calc R
C36 C 1.3006(3) 1.0550(2) 0.69604(14) 0.0387(6) Uani 1 1 d .
H36 H 1.3255 1.1370 0.7113 0.046 Uiso 1 1 calc R
C37 C 1.1758(2) 1.0084(2) 0.70353(12) 0.0279(5) Uani 1 1 d .
H37 H 1.1165 1.0596 0.7237 0.033 Uiso 1 1 calc R
C38 C 0.9149(2) 0.93202(16) 0.76454(10) 0.0185(4) Uani 1 1 d .
C39 C 1.0070(2) 0.98097(17) 0.82407(11) 0.0225(4) Uani 1 1 d .
H39 H 1.0992 0.9680 0.8257 0.027 Uiso 1 1 calc R
C40 C 0.9669(2) 1.04812(19) 0.88096(11) 0.0286(5) Uani 1 1 d .
H40 H 1.0313 1.0782 0.9210 0.034 Uiso 1 1 calc R
C41 C 0.8334(3) 1.0713(2) 0.87942(12) 0.0321(5) Uani 1 1 d .
H41 H 0.8061 1.1173 0.9181 0.038 Uiso 1 1 calc R
C42 C 0.7405(2) 1.0263(2) 0.82059(12) 0.0289(5) Uani 1 1 d .
H42 H 0.6492 1.0428 0.8186 0.035 Uiso 1 1 calc R
C43 C 0.7806(2) 0.95743(18) 0.76474(11) 0.0225(4) Uani 1 1 d .
H43 H 0.7151 0.9262 0.7252 0.027 Uiso 1 1 calc R
C44 C 0.84868(19) 0.85759(16) 0.61378(10) 0.0175(4) Uani 1 1 d .
C45 C 0.7124(2) 0.81472(17) 0.59468(10) 0.0200(4) Uani 1 1 d .
H45 H 0.6750 0.7682 0.6207 0.024 Uiso 1 1 calc R
C46 C 0.6302(2) 0.83808(19) 0.53893(11) 0.0252(4) Uani 1 1 d .
H46 H 0.5380 0.8090 0.5282 0.030 Uiso 1 1 calc R
C47 C 0.6821(2) 0.9035(2) 0.49900(11) 0.0287(5) Uani 1 1 d .
H47 H 0.6265 0.9180 0.4604 0.034 Uiso 1 1 calc R
C48 C 0.8166(2) 0.9474(2) 0.51633(11) 0.0284(5) Uani 1 1 d .
H48 H 0.8536 0.9921 0.4893 0.034 Uiso 1 1 calc R
C49 C 0.8973(2) 0.92614(18) 0.57325(11) 0.0230(4) Uani 1 1 d .
H49 H 0.9882 0.9591 0.5851 0.028 Uiso 1 1 calc R
Cl1S Cl 1.47534(10) 0.77931(9) 1.07482(7) 0.0798(3) Uani 1 1 d .
Cl2S Cl 1.31773(14) 0.55523(11) 1.02807(9) 0.1057(5) Uani 1 1 d .
C1 C 1.4187(5) 0.6582(4) 1.0047(3) 0.0894(14) Uani 1 1 d .
H1A H 1.3669 0.6860 0.9671 0.107 Uiso 1 1 calc R
H1B H 1.4970 0.6214 0.9889 0.107 Uiso 1 1 calc R

loop_
_atom_site_aniso_label
_atom_site_aniso_U_11
_atom_site_aniso_U_22
_atom_site_aniso_U_33
_atom_site_aniso_U_23
_atom_site_aniso_U_13
_atom_site_aniso_U_12
Ru1 0.01380(8) 0.01280(8) 0.01211(8) 0.00186(5) 0.00220(5) 0.00027(5)
P1 0.0159(2) 0.0142(2) 0.0173(2) 0.00421(18) 0.00054(18) 0.00009(17)
Si2 0.0153(2) 0.0142(2) 0.0156(2) 0.00306(19) 0.00364(18) 0.00004(18)
P0A 0.0178(2) 0.0158(2) 0.0133(2) 0.00230(18) 0.00156(17) 0.00056(17)
O3 0.0216(7) 0.0351(9) 0.0287(8) 0.0013(7) 0.0077(6) 0.0081(6)
N1 0.0223(8) 0.0190(8) 0.0147(8) 0.0015(6) 0.0032(6) 0.0038(6)
N27 0.0185(8) 0.0170(8) 0.0167(8) 0.0029(6) -0.0020(6) -0.0008(6)
C0AA 0.0281(10) 0.0241(10) 0.0235(11) 0.0024(8) 0.0079(8) 0.0009(8)
C1AA 0.0248(10) 0.0236(10) 0.0164(9) 0.0008(8) 0.0050(8) -0.0015(8)
C2 0.0214(9) 0.0196(9) 0.0143(9) 0.0023(7) 0.0005(7) -0.0008(7)
C3 0.0347(12) 0.0350(13) 0.0371(14) -0.0010(11) 0.0167(11) 0.0040(10)
C4 0.0512(16) 0.0485(16) 0.0282(13) -0.0037(11) 0.0233(12) -0.0022(13)
C5 0.0586(17) 0.0528(17) 0.0188(11) 0.0060(11) 0.0123(11) 0.0013(13)
C6 0.0412(13) 0.0409(14) 0.0172(10) 0.0060(10) 0.0046(9) 0.0046(11)
C7 0.0215(9) 0.0163(9) 0.0225(10) 0.0056(8) -0.0052(8) 0.0007(7)
C8 0.0324(11) 0.0250(11) 0.0245(11) 0.0020(9) -0.0056(9) 0.0000(9)
C9 0.0420(14) 0.0276(12) 0.0348(13) 0.0001(10) -0.0154(11) -0.0049(10)
C10 0.0327(13) 0.0331(13) 0.0517(17) 0.0125(12) -0.0170(12) -0.0122(10)
C11 0.0251(11) 0.0370(13) 0.0478(15) 0.0151(12) -0.0023(10) -0.0075(10)
C12 0.0221(10) 0.0246(11) 0.0305(11) 0.0087(9) -0.0015(8) -0.0017(8)
C13 0.0286(10) 0.0187(9) 0.0141(9) 0.0040(7) 0.0027(7) 0.0031(8)
C14 0.0337(12) 0.0277(12) 0.0551(16) 0.0209(11) 0.0210(11) 0.0104(10)
C15 0.0425(14) 0.0364(14) 0.0648(19) 0.0255(13) 0.0284(13) 0.0193(11)
C16 0.0535(15) 0.0219(11) 0.0279(12) 0.0096(9) 0.0102(11) 0.0111(10)
C17 0.0414(13) 0.0238(11) 0.0274(12) 0.0123(9) -0.0062(10) -0.0045(9)
C18 0.0284(11) 0.0268(11) 0.0276(11) 0.0115(9) -0.0046(9) -0.0024(9)
C19 0.0248(10) 0.0138(9) 0.0269(11) 0.0043(8) -0.0017(8) 0.0007(7)
C20 0.0429(13) 0.0180(10) 0.0349(13) -0.0018(9) -0.0064(10) 0.0006(9)
C21 0.0302(11) 0.0224(11) 0.0407(13) 0.0152(10) -0.0011(10) -0.0015(9)
C22 0.0296(11) 0.0192(10) 0.0380(13) 0.0058(9) 0.0069(9) 0.0066(8)
C23 0.0167(9) 0.0221(10) 0.0315(11) 0.0075(9) 0.0062(8) -0.0010(7)
C24 0.0293(11) 0.0398(13) 0.0337(13) 0.0093(11) 0.0135(10) -0.0029(10)
C25 0.0196(10) 0.0245(11) 0.0506(15) 0.0089(10) 0.0108(10) 0.0039(8)
C26 0.0185(10) 0.0277(11) 0.0471(14) 0.0114(10) 0.0000(9) -0.0030(8)
C28 0.0169(8) 0.0151(9) 0.0175(9) 0.0023(7) 0.0038(7) 0.0049(7)
C29 0.0266(10) 0.0246(10) 0.0159(9) -0.0002(8) -0.0025(8) 0.0046(8)
C30 0.0246(10) 0.0232(10) 0.0204(10) 0.0012(8) -0.0050(8) 0.0005(8)
C31 0.0332(11) 0.0247(10) 0.0197(10) 0.0051(8) 0.0115(8) 0.0037(9)
C32 0.0188(9) 0.0237(10) 0.0227(10) 0.0093(8) 0.0037(8) -0.0008(7)
C33 0.0232(10) 0.0289(11) 0.0304(12) 0.0111(9) 0.0081(9) 0.0017(8)
C34 0.0240(11) 0.0473(15) 0.0432(14) 0.0193(12) 0.0148(10) 0.0042(10)
C35 0.0240(11) 0.0554(17) 0.0475(16) 0.0247(13) 0.0083(10) -0.0101(11)
C36 0.0361(13) 0.0342(13) 0.0447(15) 0.0108(11) 0.0077(11) -0.0147(10)
C37 0.0278(11) 0.0246(11) 0.0308(12) 0.0067(9) 0.0059(9) -0.0052(8)
C38 0.0249(9) 0.0125(8) 0.0184(9) 0.0037(7) 0.0050(7) 0.0004(7)
C39 0.0282(10) 0.0154(9) 0.0225(10) 0.0040(8) 0.0016(8) -0.0004(8)
C40 0.0419(13) 0.0197(10) 0.0203(10) 0.0003(8) 0.0020(9) -0.0019(9)
C41 0.0501(14) 0.0214(11) 0.0256(11) -0.0007(9) 0.0170(10) 0.0049(10)
C42 0.0331(11) 0.0264(11) 0.0315(12) 0.0076(9) 0.0151(9) 0.0084(9)
C43 0.0253(10) 0.0195(10) 0.0231(10) 0.0044(8) 0.0057(8) 0.0031(8)
C44 0.0208(9) 0.0151(9) 0.0167(9) 0.0025(7) 0.0050(7) 0.0031(7)
C45 0.0227(9) 0.0195(9) 0.0178(9) 0.0043(8) 0.0045(7) 0.0007(7)
C46 0.0246(10) 0.0265(11) 0.0212(10) 0.0033(8) -0.0011(8) 0.0003(8)
C47 0.0369(12) 0.0295(11) 0.0194(10) 0.0086(9) -0.0005(9) 0.0063(9)
C48 0.0360(12) 0.0295(11) 0.0248(11) 0.0136(9) 0.0093(9) 0.0060(9)
C49 0.0237(10) 0.0234(10) 0.0246(10) 0.0086(8) 0.0075(8) 0.0029(8)
Cl1S 0.0567(5) 0.0528(5) 0.1185(9) 0.0028(5) 0.0027(5) 0.0156(4)
Cl2S 0.0912(8) 0.0754(7) 0.1473(13) 0.0470(8) -0.0099(8) -0.0134(6)
C1 0.116(4) 0.051(2) 0.100(4) 0.027(2) 0.004(3) 0.012(2)

loop_
_atom_type_symbol
_atom_type_description
_atom_type_scat_dispersion_real
_atom_type_scat_dispersion_imag
_atom_type_scat_source
C C 0.0033 0.0016 'International Tables Vol C Tables 4.2.6.8 and 6.1.1.4'
H H 0.0000 0.0000 'International Tables Vol C Tables 4.2.6.8 and 6.1.1.4'
Cl Cl 0.1484 0.1585 'International Tables Vol C Tables 4.2.6.8 and 6.1.1.4'
N N 0.0061 0.0033 'International Tables Vol C Tables 4.2.6.8 and 6.1.1.4'
O O 0.0106 0.0060 'International Tables Vol C Tables 4.2.6.8 and 6.1.1.4'
P P 0.1023 0.0942 'International Tables Vol C Tables 4.2.6.8 and 6.1.1.4'
Ru Ru -1.2594 0.8363 'International Tables Vol C Tables 4.2.6.8 and 6.1.1.4'
Si Si 0.0817 0.0704 'International Tables Vol C Tables 4.2.6.8 and 6.1.1.4'

loop_
_geom_angle_atom_site_label_1
_geom_angle_atom_site_label_2
_geom_angle_atom_site_label_3
_geom_angle
P1 Ru1 H 81.2(10)
Si2 Ru1 H 64.8(10)
Si2 Ru1 P1 140.709(17)
P0A Ru1 H 94.2(10)
P0A Ru1 P1 105.437(17)
P0A Ru1 Si2 96.659(18)
C2 Ru1 H 170.2(10)
C2 Ru1 P1 107.08(6)
C2 Ru1 Si2 105.52(6)
C2 Ru1 P0A 88.57(6)
C2 Ru1 C28 91.61(8)
C28 Ru1 H 87.3(10)
C28 Ru1 P1 64.95(5)
C28 Ru1 Si2 92.96(5)
C28 Ru1 P0A 169.96(5)
N27 P1 Ru1 81.66(6)
N27 P1 C19 101.78(9)
N27 P1 C23 103.52(9)
C19 P1 Ru1 124.74(7)
C23 P1 Ru1 123.30(7)
C23 P1 C19 109.59(9)
C32 Si2 Ru1 119.40(7)
C32 Si2 C44 101.46(9)
C38 Si2 Ru1 114.27(6)
C38 Si2 C32 103.92(9)
C38 Si2 C44 102.08(8)
C44 Si2 Ru1 113.53(6)
C1AA P0A Ru1 120.48(7)
C1AA P0A C7 101.09(10)
C1AA P0A C13 101.66(9)
C7 P0A Ru1 120.04(7)
C7 P0A C13 100.65(9)
C13 P0A Ru1 109.80(7)
C28 N1 C29 110.63(17)
C28 N1 C31 126.32(17)
C29 N1 C31 123.01(17)
C28 N27 P1 104.01(12)
C28 N27 C30 110.85(17)
C30 N27 P1 143.80(15)
C1AA C0AA H0AA 119.9
C3 C0AA H0AA 119.9
C3 C0AA C1AA 120.2(2)
C0AA C1AA P0A 119.13(16)
C0AA C1AA C6 119.2(2)
C6 C1AA P0A 121.55(17)
O3 C2 Ru1 177.38(18)
C0AA C3 H3 119.9
C4 C3 C0AA 120.3(2)
C4 C3 H3 119.9
C3 C4 H4 120.0
C3 C4 C5 120.0(2)
C5 C4 H4 120.0
C4 C5 H5 119.9
C4 C5 C6 120.2(2)
C6 C5 H5 119.9
C1AA C6 H6 119.9
C5 C6 C1AA 120.1(2)
C5 C6 H6 119.9
C8 C7 P0A 123.30(17)
C12 C7 P0A 118.11(16)
C12 C7 C8 118.6(2)
C7 C8 H8 119.9
C9 C8 C7 120.3(2)
C9 C8 H8 119.9
C8 C9 H9 119.8
C10 C9 C8 120.5(2)
C10 C9 H9 119.8
C9 C10 H10 120.0
C11 C10 C9 120.0(2)
C11 C10 H10 120.0
C10 C11 H11 120.0
C10 C11 C12 119.9(2)
C12 C11 H11 120.0
C7 C12 H12 119.6
C11 C12 C7 120.8(2)
C11 C12 H12 119.6
C14 C13 P0A 123.36(16)
C18 C13 P0A 118.66(16)
C18 C13 C14 117.8(2)
C13 C14 H14 119.6
C13 C14 C15 120.8(2)
C15 C14 H14 119.6
C14 C15 H15 119.7
C16 C15 C14 120.6(2)
C16 C15 H15 119.7
C15 C16 H16 120.5
C17 C16 C15 119.1(2)
C17 C16 H16 120.5
C16 C17 H17 119.8
C16 C17 C18 120.4(2)
C18 C17 H17 119.8
C13 C18 H18 119.3
C17 C18 C13 121.4(2)
C17 C18 H18 119.3
C20 C19 P1 114.68(15)
C20 C19 C21 108.27(18)
C20 C19 C22 107.66(19)
C21 C19 P1 111.29(15)
C21 C19 C22 108.35(17)
C22 C19 P1 106.35(14)
C19 C20 H20A 109.5
C19 C20 H20B 109.5
C19 C20 H20C 109.5
H20A C20 H20B 109.5
H20A C20 H20C 109.5
H20B C20 H20C 109.5
C19 C21 H21A 109.5
C19 C21 H21B 109.5
C19 C21 H21C 109.5
H21A C21 H21B 109.5
H21A C21 H21C 109.5
H21B C21 H21C 109.5
C19 C22 H22A 109.5
C19 C22 H22B 109.5
C19 C22 H22C 109.5
H22A C22 H22B 109.5
H22A C22 H22C 109.5
H22B C22 H22C 109.5
C24 C23 P1 106.90(14)
C24 C23 C25 108.65(19)
C24 C23 C26 109.93(18)
C25 C23 P1 108.06(14)
C25 C23 C26 107.83(18)
C26 C23 P1 115.30(16)
C23 C24 H24A 109.5
C23 C24 H24B 109.5
C23 C24 H24C 109.5
H24A C24 H24B 109.5
H24A C24 H24C 109.5
H24B C24 H24C 109.5
C23 C25 H25A 109.5
C23 C25 H25B 109.5
C23 C25 H25C 109.5
H25A C25 H25B 109.5
H25A C25 H25C 109.5
H25B C25 H25C 109.5
C23 C26 H26A 109.5
C23 C26 H26B 109.5
C23 C26 H26C 109.5
H26A C26 H26B 109.5
H26A C26 H26C 109.5
H26B C26 H26C 109.5
N1 C28 Ru1 146.53(15)
N1 C28 N27 104.89(16)
N27 C28 Ru1 108.47(13)
N1 C29 H29 126.2
C30 C29 N1 107.55(18)
C30 C29 H29 126.2
N27 C30 H30 127.0
C29 C30 N27 106.02(18)
C29 C30 H30 127.0
N1 C31 H31A 109.5
N1 C31 H31B 109.5
N1 C31 H31C 109.5
H31A C31 H31B 109.5
H31A C31 H31C 109.5
H31B C31 H31C 109.5
C33 C32 Si2 121.31(16)
C33 C32 C37 116.56(19)
C37 C32 Si2 122.06(16)
C32 C33 H33 119.0
C34 C33 C32 122.0(2)
C34 C33 H33 119.0
C33 C34 H34 120.0
C35 C34 C33 120.1(2)
C35 C34 H34 120.0
C34 C35 H35 120.3
C34 C35 C36 119.5(2)
C36 C35 H35 120.3
C35 C36 H36 119.8
C35 C36 C37 120.3(2)
C37 C36 H36 119.8
C32 C37 H37 119.2
C36 C37 C32 121.5(2)
C36 C37 H37 119.2
C39 C38 Si2 122.50(15)
C39 C38 C43 116.27(18)
C43 C38 Si2 120.89(15)
C38 C39 H39 119.1
C40 C39 C38 121.7(2)
C40 C39 H39 119.1
C39 C40 H40 119.8
C41 C40 C39 120.4(2)
C41 C40 H40 119.8
C40 C41 H41 120.5
C42 C41 C40 119.1(2)
C42 C41 H41 120.5
C41 C42 H42 119.9
C43 C42 C41 120.2(2)
C43 C42 H42 119.9
C38 C43 H43 118.9
C42 C43 C38 122.3(2)
C42 C43 H43 118.9
C45 C44 Si2 121.97(14)
C45 C44 C49 115.92(18)
C49 C44 Si2 122.10(15)
C44 C45 H45 118.9
C46 C45 C44 122.21(18)
C46 C45 H45 118.9
C45 C46 H46 119.8
C47 C46 C45 120.4(2)
C47 C46 H46 119.8
C46 C47 H47 120.5
C46 C47 C48 119.0(2)
C48 C47 H47 120.5
C47 C48 H48 119.9
C47 C48 C49 120.2(2)
C49 C48 H48 119.9
C44 C49 H49 118.9
C48 C49 C44 122.2(2)
C48 C49 H49 118.9
Cl1S C1 H1A 109.6
Cl1S C1 H1B 109.6
Cl2S C1 Cl1S 110.1(3)
Cl2S C1 H1A 109.6
Cl2S C1 H1B 109.6
H1A C1 H1B 108.2

loop_
_geom_bond_atom_site_label_1
_geom_bond_atom_site_label_2
_geom_bond_distance
Ru1 H 1.57(3)
Ru1 P1 2.4840(5)
Ru1 Si2 2.4096(5)
Ru1 P0A 2.3515(5)
Ru1 C2 1.883(2)
Ru1 C28 2.0753(19)
P1 N27 1.7537(17)
P1 C19 1.898(2)
P1 C23 1.886(2)
Si2 C32 1.922(2)
Si2 C38 1.917(2)
Si2 C44 1.926(2)
P0A C1AA 1.832(2)
P0A C7 1.845(2)
P0A C13 1.847(2)
O3 C2 1.161(2)
N1 C28 1.344(2)
N1 C29 1.397(3)
N1 C31 1.458(3)
N27 C28 1.369(2)
N27 C30 1.396(3)
C0AA H0AA 0.9500
C0AA C1AA 1.391(3)
C0AA C3 1.391(3)
C1AA C6 1.397(3)
C3 H3 0.9500
C3 C4 1.379(4)
C4 H4 0.9500
C4 C5 1.383(4)
C5 H5 0.9500
C5 C6 1.390(3)
C6 H6 0.9500
C7 C8 1.398(3)
C7 C12 1.397(3)
C8 H8 0.9500
C8 C9 1.389(3)
C9 H9 0.9500
C9 C10 1.384(4)
C10 H10 0.9500
C10 C11 1.380(4)
C11 H11 0.9500
C11 C12 1.394(3)
C12 H12 0.9500
C13 C14 1.391(3)
C13 C18 1.391(3)
C14 H14 0.9500
C14 C15 1.393(3)
C15 H15 0.9500
C15 C16 1.382(4)
C16 H16 0.9500
C16 C17 1.378(4)
C17 H17 0.9500
C17 C18 1.388(3)
C18 H18 0.9500
C19 C20 1.533(3)
C19 C21 1.540(3)
C19 C22 1.542(3)
C20 H20A 0.9800
C20 H20B 0.9800
C20 H20C 0.9800
C21 H21A 0.9800
C21 H21B 0.9800
C21 H21C 0.9800
C22 H22A 0.9800
C22 H22B 0.9800
C22 H22C 0.9800
C23 C24 1.537(3)
C23 C25 1.537(3)
C23 C26 1.540(3)
C24 H24A 0.9800
C24 H24B 0.9800
C24 H24C 0.9800
C25 H25A 0.9800
C25 H25B 0.9800
C25 H25C 0.9800
C26 H26A 0.9800
C26 H26B 0.9800
C26 H26C 0.9800
C29 H29 0.9500
C29 C30 1.345(3)
C30 H30 0.9500
C31 H31A 0.9800
C31 H31B 0.9800
C31 H31C 0.9800
C32 C33 1.401(3)
C32 C37 1.403(3)
C33 H33 0.9500
C33 C34 1.394(3)
C34 H34 0.9500
C34 C35 1.381(4)
C35 H35 0.9500
C35 C36 1.383(4)
C36 H36 0.9500
C36 C37 1.396(3)
C37 H37 0.9500
C38 C39 1.401(3)
C38 C43 1.407(3)
C39 H39 0.9500
C39 C40 1.394(3)
C40 H40 0.9500
C40 C41 1.388(3)
C41 H41 0.9500
C41 C42 1.387(4)
C42 H42 0.9500
C42 C43 1.386(3)
C43 H43 0.9500
C44 C45 1.404(3)
C44 C49 1.406(3)
C45 H45 0.9500
C45 C46 1.391(3)
C46 H46 0.9500
C46 C47 1.385(3)
C47 H47 0.9500
C47 C48 1.390(3)
C48 H48 0.9500
C48 C49 1.393(3)
C49 H49 0.9500
Cl1S C1 1.781(5)
Cl2S C1 1.739(5)
C1 H1A 0.9900
C1 H1B 0.9900

loop_
_geom_torsion_atom_site_label_1
_geom_torsion_atom_site_label_2
_geom_torsion_atom_site_label_3
_geom_torsion_atom_site_label_4
_geom_torsion
Ru1 P1 N27 C28 7.58(11)
Ru1 P1 N27 C30 171.7(2)
Ru1 P1 C19 C20 -124.01(15)
Ru1 P1 C19 C21 112.66(14)
Ru1 P1 C19 C22 -5.14(18)
Ru1 P1 C23 C24 -78.07(16)
Ru1 P1 C23 C25 38.72(18)
Ru1 P1 C23 C26 159.40(13)
Ru1 P0A C1AA C0AA -33.5(2)
Ru1 P0A C1AA C6 150.13(17)
Ru1 P0A C7 C8 141.27(16)
Ru1 P0A C7 C12 -37.01(18)
Ru1 P0A C13 C14 96.2(2)
Ru1 P0A C13 C18 -78.17(17)
P1 N27 C28 Ru1 -9.49(14)
P1 N27 C28 N1 167.72(12)
P1 N27 C30 C29 -162.21(19)
Si2 C32 C33 C34 178.47(18)
Si2 C32 C37 C36 -178.55(19)
Si2 C38 C39 C40 -171.47(16)
Si2 C38 C43 C42 173.09(16)
Si2 C44 C45 C46 -178.90(16)
Si2 C44 C49 C48 177.21(17)
P0A C1AA C6 C5 176.3(2)
P0A C7 C8 C9 -178.25(18)
P0A C7 C12 C11 179.19(18)
P0A C13 C14 C15 -173.7(2)
P0A C13 C18 C17 173.74(17)
N1 C29 C30 N27 0.2(2)
N27 P1 C19 C20 -36.06(18)
N27 P1 C19 C21 -159.39(14)
N27 P1 C19 C22 82.81(15)
N27 P1 C23 C24 -166.89(15)
N27 P1 C23 C25 -50.10(17)
N27 P1 C23 C26 70.59(17)
C0AA C1AA C6 C5 0.0(4)
C0AA C3 C4 C5 0.1(4)
C1AA P0A C7 C8 6.0(2)
C1AA P0A C7 C12 -172.29(16)
C1AA P0A C13 C14 -135.2(2)
C1AA P0A C13 C18 50.50(19)
C1AA C0AA C3 C4 -0.1(4)
C3 C0AA C1AA P0A -176.40(18)
C3 C0AA C1AA C6 0.0(3)
C3 C4 C5 C6 -0.1(4)
C4 C5 C6 C1AA 0.0(4)
C7 P0A C1AA C0AA 101.49(18)
C7 P0A C1AA C6 -74.9(2)
C7 P0A C13 C14 -31.3(2)
C7 P0A C13 C18 154.31(17)
C7 C8 C9 C10 -0.7(4)
C8 C7 C12 C11 0.8(3)
C8 C9 C10 C11 0.5(4)
C9 C10 C11 C12 0.3(4)
C10 C11 C12 C7 -1.0(4)
C12 C7 C8 C9 0.0(3)
C13 P0A C1AA C0AA -155.05(17)
C13 P0A C1AA C6 28.6(2)
C13 P0A C7 C8 -98.28(18)
C13 P0A C7 C12 83.45(17)
C13 C14 C15 C16 -0.1(4)
C14 C13 C18 C17 -0.9(3)
C14 C15 C16 C17 -0.4(4)
C15 C16 C17 C18 0.2(4)
C16 C17 C18 C13 0.5(4)
C18 C13 C14 C15 0.7(4)
C19 P1 N27 C28 -116.32(13)
C19 P1 N27 C30 47.8(3)
C19 P1 C23 C24 85.15(16)
C19 P1 C23 C25 -158.06(15)
C19 P1 C23 C26 -37.38(19)
C23 P1 N27 C28 129.95(13)
C23 P1 N27 C30 -65.9(3)
C23 P1 C19 C20 73.07(19)
C23 P1 C19 C21 -50.26(17)
C23 P1 C19 C22 -168.06(15)
C28 N1 C29 C30 -1.8(2)
C28 N27 C30 C29 1.3(2)
C29 N1 C28 Ru1 177.7(2)
C29 N1 C28 N27 2.5(2)
C30 N27 C28 Ru1 -179.54(13)
C30 N27 C28 N1 -2.3(2)
C31 N1 C28 Ru1 -0.2(4)
C31 N1 C28 N27 -175.41(17)
C31 N1 C29 C30 176.21(18)
C32 C33 C34 C35 -0.2(4)
C33 C32 C37 C36 -1.5(3)
C33 C34 C35 C36 -1.0(4)
C34 C35 C36 C37 0.9(4)
C35 C36 C37 C32 0.4(4)
C37 C32 C33 C34 1.4(3)
C38 C39 C40 C41 -1.9(3)
C39 C38 C43 C42 -0.4(3)
C39 C40 C41 C42 0.2(3)
C40 C41 C42 C43 1.2(3)
C41 C42 C43 C38 -1.2(3)
C43 C38 C39 C40 1.9(3)
C44 C45 C46 C47 1.4(3)
C45 C44 C49 C48 -1.9(3)
C45 C46 C47 C48 -1.4(3)
C46 C47 C48 C49 -0.3(3)
C47 C48 C49 C44 2.0(3)
C49 C44 C45 C46 0.2(3)
